data_7238688
loop_
_publ_author_name
'Saikia, Jiban'
'Saha, Bedabrata'
'Das, Gopal'

_publ_section_title
;
 Morphosynthesis of framboidal stable vaterite using a salicylic
 acid-aniline dye as an additive
;
_journal_issue 26
_journal_name_full 'RSC Advances'
_journal_page_first 10015
_journal_paper_doi 10.1039/c2ra20975f
_journal_volume 2
_journal_year 2012
_chemical_formula_moiety 'C13 H10 N2 O3'
_chemical_formula_sum 'C13 H10 N2 O3'
_chemical_formula_weight 242.23
_space_group_IT_number 14
_space_group_name_Hall '-P 2yn'
_space_group_name_H-M_alt 'P 1 21/n 1'
_symmetry_cell_setting monoclinic
_symmetry_space_group_name_H-M 'P 1 21/n 1'
_atom_sites_solution_hydrogens geom
_atom_sites_solution_primary direct
_atom_sites_solution_secondary difmap
_audit_creation_method SHELXL-97
_cell_angle_alpha 90.00
_cell_angle_beta 94.640(4)
_cell_angle_gamma 90.00
_cell_formula_units_Z 4
_cell_length_a 14.1104(8)
_cell_length_b 4.8957(2)
_cell_length_c 16.7631(8)
_cell_measurement_reflns_used 1281
_cell_measurement_temperature 298(2)
_cell_measurement_theta_max 20.46
_cell_measurement_theta_min 4.34
_cell_volume 1154.20(10)
_computing_structure_refinement 'SHELXL-97 (Sheldrick, 1997)'
_computing_structure_solution 'SHELXS-97 (Sheldrick, 1990)'
_diffrn_ambient_temperature 298(2)
_diffrn_measured_fraction_theta_full 0.983
_diffrn_measured_fraction_theta_max 0.983
_diffrn_radiation_monochromator graphite
_diffrn_radiation_source 'fine-focus sealed tube'
_diffrn_radiation_type MoK\a
_diffrn_radiation_wavelength 0.71073
_diffrn_reflns_av_R_equivalents 0.0718
_diffrn_reflns_av_sigmaI/netI 0.0475
_diffrn_reflns_limit_h_max 18
_diffrn_reflns_limit_h_min -16
_diffrn_reflns_limit_k_max 6
_diffrn_reflns_limit_k_min -6
_diffrn_reflns_limit_l_max 22
_diffrn_reflns_limit_l_min -22
_diffrn_reflns_number 14306
_diffrn_reflns_theta_full 28.36
_diffrn_reflns_theta_max 28.36
_diffrn_reflns_theta_min 4.34
_exptl_absorpt_coefficient_mu 0.101
_exptl_absorpt_correction_T_max 0.968
_exptl_absorpt_correction_T_min 0.953
_exptl_absorpt_correction_type multi-scan
_exptl_absorpt_process_details SADABS
_exptl_crystal_colour red
_exptl_crystal_density_diffrn 1.394
_exptl_crystal_density_method 'not measured'
_exptl_crystal_description block
_exptl_crystal_F_000 504.0
_exptl_crystal_size_max 0.48
_exptl_crystal_size_mid 0.40
_exptl_crystal_size_min 0.32
_refine_diff_density_max 0.219
_refine_diff_density_min -0.122
_refine_diff_density_rms 0.030
_refine_ls_extinction_coef 0.022(5)
_refine_ls_extinction_expression Fc^*^=kFc[1+0.001xFc^2^\l^3^/sin(2\q)]^-1/4^
_refine_ls_extinction_method SHELXL
_refine_ls_goodness_of_fit_ref 1.011
_refine_ls_matrix_type full
_refine_ls_number_parameters 204
_refine_ls_number_reflns 2839
_refine_ls_number_restraints 0
_refine_ls_restrained_S_all 1.011
_refine_ls_R_factor_all 0.1267
_refine_ls_R_factor_gt 0.0525
_refine_ls_shift/su_max 0.000
_refine_ls_shift/su_mean 0.000
_refine_ls_structure_factor_coef Fsqd
_refine_ls_weighting_details 'calc w=1/[\s^2^(Fo^2^)+(0.0579P)^2^+0.0697P] where P=(Fo^2^+2Fc^2^)/3'
_refine_ls_weighting_scheme calc
_refine_ls_wR_factor_gt 0.1136
_refine_ls_wR_factor_ref 0.1445
_reflns_number_gt 2462
_reflns_number_total 2839
_reflns_threshold_expression >2sigma(I)
_cod_data_source_file c2ra20975f.txt
_cod_data_source_block Dye
_cod_original_sg_symbol_H-M 'P 21/n'
_cod_database_code 7238688

loop_
_symmetry_equiv_pos_as_xyz
'x, y, z'
'-x+1/2, y+1/2, -z+1/2'
'-x, -y, -z'
'x-1/2, -y-1/2, z-1/2'

loop_
_atom_site_label
_atom_site_type_symbol
_atom_site_fract_x
_atom_site_fract_y
_atom_site_fract_z
_atom_site_U_iso_or_equiv
_atom_site_adp_type
_atom_site_occupancy
_atom_site_symmetry_multiplicity
_atom_site_calc_flag
C5 C 0.70275(16) 0.6495(4) 0.52387(14) 0.0598(6) Uani 1 1 d
C6 C 0.66213(14) 0.4834(4) 0.46189(12) 0.0547(5) Uani 1 1 d
C3 C 0.79941(19) 0.8702(5) 0.43364(15) 0.0723(7) Uani 1 1 d
C4 C 0.77070(16) 0.8397(4) 0.51040(13) 0.0622(6) Uani 1 1 d
C1 C 0.69203(16) 0.5177(4) 0.38486(12) 0.0616(6) Uani 1 1 d
C2 C 0.76110(19) 0.7143(5) 0.37160(16) 0.0747(7) Uani 1 1 d
C7 C 0.90437(17) 1.3216(5) 0.63330(13) 0.0662(6) Uani 1 1 d
C14C C 0.9840(2) 1.4785(6) 0.62504(18) 0.0823(8) Uani 1 1 d
C9 C 1.0176(2) 1.6483(6) 0.68552(17) 0.0893(8) Uani 1 1 d
C12 C 0.8585(2) 1.3381(6) 0.70358(15) 0.0786(7) Uani 1 1 d
C11 C 0.8938(2) 1.5143(6) 0.76291(16) 0.0836(8) Uani 1 1 d
C10 C 0.9729(2) 1.6683(6) 0.75375(17) 0.0807(8) Uani 1 1 d
C13 C 0.59100(15) 0.2796(4) 0.47751(12) 0.0570(5) Uani 1 1 d
O2 O 0.55440(11) 0.1263(3) 0.42478(8) 0.0656(4) Uani 1 1 d
O1 O 0.65674(13) 0.3688(4) 0.32121(9) 0.0756(5) Uani 1 1 d
O3 O 0.56761(12) 0.2679(3) 0.55168(8) 0.0671(5) Uani 1 1 d
N1 N 0.87289(14) 1.1540(4) 0.56639(12) 0.0746(6) Uani 1 1 d
N2 N 0.80492(13) 1.0022(4) 0.57921(10) 0.0657(5) Uani 1 1 d
H1 H 0.7771(15) 0.723(4) 0.3177(14) 0.064(6) Uiso 1 1 d
H2 H 0.8499(16) 1.000(5) 0.4270(12) 0.072(7) Uiso 1 1 d
H4C H 1.0134(17) 1.447(5) 0.5780(16) 0.092(8) Uiso 1 1 d
H6C H 0.9977(19) 1.805(6) 0.7963(17) 0.107(9) Uiso 1 1 d
H7C H 0.8581(19) 1.534(5) 0.8140(16) 0.105(8) Uiso 1 1 d
H5C H 1.075(2) 1.750(7) 0.6800(18) 0.131(11) Uiso 1 1 d
H8C H 0.8043(18) 1.234(5) 0.7124(15) 0.089(8) Uiso 1 1 d
H10C H 0.6799(13) 0.624(4) 0.5772(12) 0.060(6) Uiso 1 1 d
H11H H 0.610(2) 0.248(6) 0.3390(18) 0.113(11) Uiso 1 1 d
H12O H 0.523(2) 0.128(6) 0.5559(17) 0.112(10) Uiso 1 1 d

loop_
_atom_site_aniso_label
_atom_site_aniso_U_11
_atom_site_aniso_U_22
_atom_site_aniso_U_33
_atom_site_aniso_U_23
_atom_site_aniso_U_13
_atom_site_aniso_U_12
C5 0.0667(14) 0.0557(13) 0.0576(13) 0.0075(10) 0.0089(11) 0.0077(11)
C6 0.0615(12) 0.0506(12) 0.0528(11) 0.0055(9) 0.0089(9) 0.0118(10)
C3 0.0749(17) 0.0644(15) 0.0791(17) 0.0047(13) 0.0148(13) -0.0012(13)
C4 0.0681(14) 0.0589(13) 0.0602(13) 0.0056(11) 0.0082(11) 0.0103(11)
C1 0.0779(14) 0.0536(13) 0.0542(13) 0.0008(10) 0.0120(11) 0.0114(11)
C2 0.0943(18) 0.0714(16) 0.0617(15) 0.0053(13) 0.0265(13) 0.0046(14)
C7 0.0711(15) 0.0660(14) 0.0603(14) 0.0002(11) -0.0027(11) 0.0059(12)
C14C 0.0761(17) 0.101(2) 0.0708(17) 0.0081(15) 0.0146(14) -0.0065(15)
C9 0.0865(19) 0.101(2) 0.0784(19) 0.0095(16) -0.0034(16) -0.0252(17)
C12 0.0741(17) 0.0914(19) 0.0709(16) -0.0017(14) 0.0097(13) -0.0144(15)
C11 0.0852(18) 0.101(2) 0.0647(16) -0.0072(14) 0.0095(14) -0.0108(16)
C10 0.0894(19) 0.0832(19) 0.0682(17) 0.0046(13) -0.0007(15) -0.0110(15)
C13 0.0664(13) 0.0545(12) 0.0507(12) 0.0017(10) 0.0080(10) 0.0137(11)
O2 0.0831(10) 0.0630(9) 0.0513(8) -0.0022(7) 0.0097(7) -0.0028(8)
O1 0.1019(13) 0.0724(10) 0.0543(9) -0.0030(8) 0.0173(8) -0.0003(10)
O3 0.0856(11) 0.0670(10) 0.0499(9) 0.0010(7) 0.0132(7) -0.0051(9)
N1 0.0703(13) 0.0774(13) 0.0766(13) 0.0023(10) 0.0096(10) 0.0040(11)
N2 0.0679(12) 0.0593(11) 0.0694(12) 0.0036(9) 0.0020(9) 0.0014(10)

loop_
_atom_type_symbol
_atom_type_description
_atom_type_scat_dispersion_real
_atom_type_scat_dispersion_imag
_atom_type_scat_source
C C 0.0033 0.0016 'International Tables Vol C Tables 4.2.6.8 and 6.1.1.4'
H H 0.0000 0.0000 'International Tables Vol C Tables 4.2.6.8 and 6.1.1.4'
N N 0.0061 0.0033 'International Tables Vol C Tables 4.2.6.8 and 6.1.1.4'
O O 0.0106 0.0060 'International Tables Vol C Tables 4.2.6.8 and 6.1.1.4'

loop_
_geom_angle_atom_site_label_1
_geom_angle_atom_site_label_2
_geom_angle_atom_site_label_3
_geom_angle
C4 C5 C6 121.4(2)
C1 C6 C5 118.5(2)
C1 C6 C13 120.80(19)
C5 C6 C13 120.69(19)
C2 C3 C4 121.3(3)
C5 C4 C3 119.1(2)
C5 C4 N2 115.7(2)
C3 C4 N2 125.1(2)
O1 C1 C2 117.5(2)
O1 C1 C6 122.9(2)
C2 C1 C6 119.6(2)
C3 C2 C1 120.0(2)
C14C C7 C12 119.5(2)
C14C C7 N1 116.4(2)
C12 C7 N1 124.1(2)
C9 C14C C7 120.1(3)
C10 C9 C14C 121.0(3)
C11 C12 C7 118.8(3)
C10 C11 C12 121.0(3)
C9 C10 C11 119.7(3)
O2 C13 O3 121.8(2)
O2 C13 C6 122.73(18)
O3 C13 C6 115.49(19)
N2 N1 C7 113.66(19)
N1 N2 C4 113.64(19)

loop_
_geom_bond_atom_site_label_1
_geom_bond_atom_site_label_2
_geom_bond_distance
C5 C4 1.368(3)
C5 C6 1.405(3)
C6 C1 1.401(3)
C6 C13 1.454(3)
C3 C2 1.366(4)
C3 C4 1.388(3)
C4 N2 1.451(3)
C1 O1 1.353(2)
C1 C2 1.400(3)
C7 C14C 1.378(3)
C7 C12 1.392(3)
C7 N1 1.431(3)
C14C C9 1.366(4)
C9 C10 1.353(4)
C12 C11 1.379(3)
C11 C10 1.365(3)
C13 O2 1.240(2)
C13 O3 1.313(2)
N1 N2 1.246(2)
